data_7712177
loop_
_publ_author_name
'Patra, Sumit Kumar'
'Rabha, Monosh'
'Sen, Bhaskar'
'Aguan, Kripamoy'
'Khatua, Snehadrinarayan'

_publ_section_title
;
 An aggregation induced emission active bis-heteroleptic ruthenium(II)
 complex for luminescence light-up detection of pyrophosphate ions.
;
_journal_issue 9
_journal_name_full 'Dalton transactions (Cambridge, England : 2003)'
_journal_page_first 2592
_journal_page_last 2602
_journal_paper_doi 10.1039/d2dt03469g
_journal_volume 52
_journal_year 2023
_chemical_formula_sum 'C40 H34 F12 N8 O2 P2 Ru'
_chemical_formula_weight 1049.76
_space_group_crystal_system monoclinic
_space_group_IT_number 14
_space_group_name_Hall '-P 2yn'
_space_group_name_H-M_alt 'P 1 21/n 1'
_atom_sites_solution_hydrogens geom
_audit_creation_method SHELXL-2018/3
_audit_update_record
;
2022-10-25 deposited with the CCDC.	2023-01-23 downloaded from the CCDC.
;
_cell_angle_alpha 89.982(8)
_cell_angle_beta 101.429(8)
_cell_angle_gamma 90.015(9)
_cell_formula_units_Z 4
_cell_length_a 12.766(4)
_cell_length_b 29.689(8)
_cell_length_c 15.064(4)
_cell_measurement_reflns_used 4688
_cell_measurement_temperature 293(2)
_cell_measurement_theta_max 28.511
_cell_measurement_theta_min 2.534
_cell_volume 5596(3)
_computing_cell_refinement 'Bruker SAINT'
_computing_data_collection 'Bruker APEX2'
_computing_data_reduction 'Bruker SAINT'
_computing_molecular_graphics 'Ortep for Windows (Farrugia, 2012)'
_computing_publication_material 'WinGX publication routines (Farrugia, 2012)'
_computing_structure_refinement 'SHELXL-2018/3 (Sheldrick, 2018)'
_computing_structure_solution 'SHELXT 2014/5 (Sheldrick, 2014)'
_diffrn_ambient_temperature 293(2)
_diffrn_measured_fraction_theta_full 0.997
_diffrn_measured_fraction_theta_max 0.987
_diffrn_measurement_device_type 'Bruker APEX II CCD'
_diffrn_measurement_method '\f and \w scans'
_diffrn_radiation_type MoK\a
_diffrn_radiation_wavelength 0.71073
_diffrn_reflns_av_R_equivalents 0.6848
_diffrn_reflns_av_unetI/netI 0.5604
_diffrn_reflns_Laue_measured_fraction_full 0.997
_diffrn_reflns_Laue_measured_fraction_max 0.987
_diffrn_reflns_limit_h_max 17
_diffrn_reflns_limit_h_min -16
_diffrn_reflns_limit_k_max 39
_diffrn_reflns_limit_k_min -39
_diffrn_reflns_limit_l_max 20
_diffrn_reflns_limit_l_min -20
_diffrn_reflns_number 138492
_diffrn_reflns_point_group_measured_fraction_full 0.997
_diffrn_reflns_point_group_measured_fraction_max 0.987
_diffrn_reflns_theta_full 25.242
_diffrn_reflns_theta_max 28.591
_diffrn_reflns_theta_min 1.914
_diffrn_source 'MICRO FOCUS TUBE'
_exptl_absorpt_coefficient_mu 0.413
_exptl_absorpt_correction_T_max 0.946
_exptl_absorpt_correction_T_min 0.929
_exptl_absorpt_correction_type multi-scan
_exptl_absorpt_process_details 'Bruker, SADABS'
_exptl_crystal_colour red
_exptl_crystal_density_diffrn 1.246
_exptl_crystal_description plate
_exptl_crystal_F_000 2112
_exptl_crystal_preparation Luminescent
_exptl_crystal_size_max 0.180
_exptl_crystal_size_mid 0.110
_exptl_crystal_size_min 0.090
_refine_diff_density_max 2.099
_refine_diff_density_min -0.821
_refine_diff_density_rms 0.259
_refine_ls_extinction_method none
_refine_ls_goodness_of_fit_ref 1.200
_refine_ls_hydrogen_treatment constr
_refine_ls_matrix_type full
_refine_ls_number_parameters 558
_refine_ls_number_reflns 14102
_refine_ls_number_restraints 8
_refine_ls_restrained_S_all 1.200
_refine_ls_R_factor_all 0.4986
_refine_ls_R_factor_gt 0.2246
_refine_ls_shift/su_max 2.283
_refine_ls_shift/su_mean 0.058
_refine_ls_structure_factor_coef Fsqd
_refine_ls_weighting_details 'w=1/[\s^2^(Fo^2^)+(0.2000P)^2^] where P=(Fo^2^+2Fc^2^)/3'
_refine_ls_weighting_scheme calc
_refine_ls_wR_factor_gt 0.4580
_refine_ls_wR_factor_ref 0.5491
_reflns_Friedel_coverage 0.000
_reflns_number_gt 3482
_reflns_number_total 14102
_reflns_threshold_expression 'I > 2\s(I)'
_cod_data_source_file d2dt03469g2.cif
_cod_data_source_block '[Ru(phen)2(EA)](PF6)2'
_cod_depositor_comments 'Adding full bibliography for 7712177.cif.'
_cod_original_sg_symbol_H-M 'P 21/n'
_cod_database_code 7712177
_shelx_shelxl_version_number 2018/3
_shelx_space_group_comment
;
The symmetry employed for this shelxl refinement is uniquely defined
by the following loop, which should always be used as a source of
symmetry information in preference to the above space-group names.
They are only intended as comments.
;
_shelx_estimated_absorpt_t_min 0.929
_shelx_estimated_absorpt_t_max 0.964
_exptl_absorpt_special_details 'multi-scan absorption'

loop_
_space_group_symop_operation_xyz
'x, y, z'
'-x+1/2, y+1/2, -z+1/2'
'-x, -y, -z'
'x-1/2, -y-1/2, z-1/2'

loop_
_atom_site_label
_atom_site_type_symbol
_atom_site_fract_x
_atom_site_fract_y
_atom_site_fract_z
_atom_site_U_iso_or_equiv
_atom_site_adp_type
_atom_site_occupancy
_atom_site_site_symmetry_order
_atom_site_calc_flag
_atom_site_refinement_flags_posn
_atom_site_refinement_flags_adp
_atom_site_refinement_flags_occupancy
_atom_site_disorder_assembly
_atom_site_disorder_group
C2 C 0.8727(15) 0.1949(8) 0.8461(16) 0.104(7) Uani 1 1 d . . . . .
H2 H 0.900859 0.193285 0.907867 0.125 Uiso 1 1 calc R U . . .
C6 C 0.7568(15) 0.2808(6) 0.5711(13) 0.072(5) Uani 1 1 d . . . . .
H6 H 0.739326 0.307777 0.540130 0.086 Uiso 1 1 calc R U . . .
C11 C 0.7987(13) 0.1971(6) 0.6736(13) 0.060(5) Uani 1 1 d . . . . .
C14 C 0.936(3) 0.2749(12) 0.968(2) 0.166(18) Uani 1 1 d . . . . .
H14A H 0.973966 0.246855 0.984077 0.199 Uiso 1 1 calc R U . . .
H14B H 0.983387 0.300442 0.984258 0.199 Uiso 1 1 calc R U . . .
C15 C 0.835(4) 0.2784(11) 1.001(2) 0.30(3) Uani 1 1 d . . . . .
H15A H 0.799583 0.306882 0.983880 0.363 Uiso 1 1 calc R U . . .
H15B H 0.786855 0.253873 0.978401 0.363 Uiso 1 1 calc R U . . .
C17 C 0.6235(13) 0.2734(6) 0.2833(11) 0.068(5) Uani 1 1 d D . . . .
H17A H 0.548755 0.267563 0.283441 0.082 Uiso 1 1 calc R U . . .
H17B H 0.626713 0.305435 0.271224 0.082 Uiso 1 1 calc R U . . .
C18 C 0.634(3) 0.2553(14) 0.203(2) 0.245(18) Uiso 1 1 d D . . . .
H18A H 0.589904 0.269640 0.151182 0.295 Uiso 1 1 calc R U . . .
H18B H 0.625258 0.222888 0.200514 0.295 Uiso 1 1 calc R U . . .
C20 C 0.4381(17) 0.1160(7) 0.668(2) 0.121(9) Uani 1 1 d . . . . .
H20 H 0.374322 0.130389 0.643296 0.145 Uiso 1 1 calc R U . . .
C22 C 0.5377(17) 0.0653(7) 0.7780(13) 0.070(5) Uani 1 1 d . . . . .
C24 C 0.623(2) 0.0167(9) 0.8741(16) 0.110(9) Uani 1 1 d . . . . .
H24 H 0.623466 -0.003985 0.920521 0.133 Uiso 1 1 calc R U . . .
C27 C 0.905(2) 0.0049(7) 0.8346(16) 0.108(8) Uani 1 1 d . . . . .
H27 H 0.967745 -0.010670 0.855742 0.130 Uiso 1 1 calc R U . . .
C28 C 0.9035(17) 0.0349(5) 0.7588(11) 0.076(6) Uani 1 1 d . . . . .
H28 H 0.963926 0.039842 0.734404 0.091 Uiso 1 1 calc R U . . .
C33 C 0.7294(18) -0.0015(7) 0.3800(13) 0.091(6) Uiso 1 1 d . . . . .
H33 H 0.722852 -0.021012 0.330923 0.109 Uiso 1 1 calc R U . . .
C35 C 0.904(3) 0.0170(7) 0.3623(12) 0.110(9) Uani 1 1 d . . . . .
H35 H 0.897339 -0.001667 0.311877 0.132 Uiso 1 1 calc R U . . .
C37 C 1.0119(17) 0.0716(6) 0.4719(13) 0.071(5) Uani 1 1 d . . . . .
O1 O 0.872(3) 0.2754(13) 1.095(2) 0.301(15) Uiso 1 1 d . . . . .
H1 H 0.888069 0.249208 1.108472 0.452 Uiso 1 1 calc R U . . .
O2 O 0.747(3) 0.2697(19) 0.219(3) 0.43(2) Uiso 1 1 d D . . . .
H2A H 0.773208 0.268730 0.272937 0.645 Uiso 1 1 calc R U . . .
P2 P 0.6980(5) 0.4105(2) 0.3885(4) 0.094(2) Uani 1 1 d . . . . .
F3 F 0.9506(13) 0.3820(5) 0.8545(16) 0.221(10) Uani 1 1 d . . . . .
F4 F 0.8188(17) 0.4110(7) 0.7396(11) 0.215(9) Uani 1 1 d . . . . .
F6 F 0.7833(16) 0.3715(6) 0.8361(13) 0.197(7) Uani 1 1 d . . . . .
F7 F 0.710(2) 0.3895(8) 0.4816(11) 0.263(12) Uani 1 1 d . . . . .
F8 F 0.7698(16) 0.3708(5) 0.3723(13) 0.203(8) Uani 1 1 d . . . . .
F9 F 0.6886(14) 0.4294(7) 0.2921(9) 0.192(7) Uani 1 1 d . . . . .
F10 F 0.6313(19) 0.4496(8) 0.4215(13) 0.286(13) Uani 1 1 d . . . . .
F11 F 0.8033(12) 0.4372(6) 0.4164(12) 0.196(8) Uani 1 1 d . . . . .
F12 F 0.5925(14) 0.3834(7) 0.3564(15) 0.231(10) Uani 1 1 d . . . . .
C1 C 0.8535(16) 0.1581(6) 0.7998(11) 0.073(6) Uani 1 1 d . . . . .
H1 H 0.868584 0.130893 0.830164 0.087 Uiso 1 1 calc R U . . .
C3 C 0.8514(14) 0.2383(6) 0.8037(11) 0.052(4) Uani 1 1 d . . . . .
C4 C 0.8224(15) 0.2379(6) 0.7151(13) 0.084(6) Uani 1 1 d . . . . .
C5 C 0.8025(16) 0.2816(6) 0.6565(13) 0.084(6) Uani 1 1 d . . . . .
H5 H 0.824089 0.309161 0.683441 0.101 Uiso 1 1 calc R U . . .
C7 C 0.7327(13) 0.2378(5) 0.5232(12) 0.058(5) Uani 1 1 d . . . . .
C8 C 0.6952(14) 0.2334(7) 0.4236(11) 0.067(5) Uani 1 1 d . . . . .
C9 C 0.6733(13) 0.1916(6) 0.3922(10) 0.059(5) Uani 1 1 d . . . . .
H9 H 0.644670 0.186755 0.331197 0.071 Uiso 1 1 calc R U . . .
C10 C 0.6940(13) 0.1552(6) 0.4520(11) 0.057(4) Uiso 1 1 d . . . . .
H10 H 0.676055 0.126846 0.427591 0.068 Uiso 1 1 calc R U . . .
C12 C 0.7555(13) 0.1974(6) 0.5773(15) 0.068(5) Uani 1 1 d . . . . .
C19 C 0.5450(18) 0.1225(5) 0.6254(11) 0.067(5) Uani 1 1 d . . . . .
H19 H 0.543886 0.141333 0.575921 0.081 Uiso 1 1 calc R U . . .
C21 C 0.4459(19) 0.0894(8) 0.7399(12) 0.080(7) Uani 1 1 d . . . . .
H21 H 0.386418 0.086592 0.766476 0.095 Uiso 1 1 calc R U . . .
C23 C 0.538(2) 0.0364(8) 0.8476(16) 0.099(8) Uani 1 1 d . . . . .
H23 H 0.478030 0.031837 0.873351 0.118 Uiso 1 1 calc R U . . .
C25 C 0.7281(18) 0.0211(7) 0.8425(13) 0.077(6) Uani 1 1 d . . . . .
C26 C 0.818(3) -0.0033(7) 0.8805(15) 0.108(9) Uani 1 1 d . . . . .
H26 H 0.822257 -0.022535 0.929695 0.130 Uiso 1 1 calc R U . . .
C29 C 0.6314(15) 0.0718(6) 0.7295(12) 0.057(5) Uani 1 1 d . . . . .
C30 C 0.7215(14) 0.0498(5) 0.7710(12) 0.051(4) Uani 1 1 d . . . . .
C31 C 0.6636(14) 0.0316(6) 0.4955(13) 0.074(6) Uani 1 1 d . . . . .
H31 H 0.608301 0.033556 0.527358 0.089 Uiso 1 1 calc R U . . .
C32 C 0.6514(17) 0.0023(6) 0.4182(12) 0.082(6) Uiso 1 1 d . . . . .
H32 H 0.587962 -0.013161 0.397456 0.099 Uiso 1 1 calc R U . . .
C34 C 0.8253(14) 0.0216(7) 0.4064(15) 0.083(7) Uani 1 1 d . . . . .
C36 C 1.0031(15) 0.0418(7) 0.3943(15) 0.093(7) Uani 1 1 d . . . . .
H36 H 1.060380 0.038647 0.365114 0.112 Uiso 1 1 calc R U . . .
C38 C 1.1048(15) 0.0969(7) 0.5128(17) 0.098(7) Uani 1 1 d . . . . .
H38 H 1.165554 0.095450 0.487582 0.118 Uiso 1 1 calc R U . . .
C39 C 1.1067(15) 0.1233(7) 0.5885(13) 0.077(6) Uani 1 1 d . . . . .
H39 H 1.166003 0.139868 0.616299 0.092 Uiso 1 1 calc R U . . .
C40 C 1.0175(17) 0.1225(6) 0.6168(11) 0.079(6) Uani 1 1 d . . . . .
H40 H 1.017353 0.140170 0.667809 0.094 Uiso 1 1 calc R U . . .
C41 C 0.9282(14) 0.0754(6) 0.5124(10) 0.054(4) Uani 1 1 d . . . . .
C42 C 0.8228(15) 0.0484(6) 0.4775(12) 0.065(5) Uani 1 1 d . . . . .
N1 N 0.8147(11) 0.1570(4) 0.7140(10) 0.053(4) Uani 1 1 d . . . . .
N2 N 0.7336(9) 0.1566(4) 0.5340(9) 0.058(4) Uani 1 1 d . . . . .
N3 N 0.6330(11) 0.1006(4) 0.6617(9) 0.050(3) Uani 1 1 d . . . . .
N4 N 0.8053(12) 0.0562(4) 0.7243(9) 0.066(4) Uani 1 1 d . . . . .
N5 N 0.7465(11) 0.0547(4) 0.5215(8) 0.046(3) Uani 1 1 d . . . . .
N6 N 0.9236(10) 0.1006(4) 0.5857(8) 0.053(3) Uani 1 1 d . . . . .
N7 N 0.8694(13) 0.2763(5) 0.8562(12) 0.103(6) Uani 1 1 d . . . . .
H7 H 0.846629 0.301778 0.832767 0.123 Uiso 1 1 calc R U . . .
N8 N 0.6718(15) 0.2711(6) 0.3807(12) 0.108(6) Uani 1 1 d . . . . .
H8 H 0.684986 0.295897 0.410332 0.130 Uiso 1 1 calc R U . . .
P1 P 0.8564(6) 0.4124(2) 0.8461(5) 0.095(2) Uani 1 1 d . . . . .
Ru1 Ru 0.77525(11) 0.10275(4) 0.62425(9) 0.0597(6) Uani 1 1 d . . . . .
F1 F 0.7553(12) 0.4444(5) 0.8446(11) 0.160(6) Uani 1 1 d . . . . .
F2 F 0.8893(19) 0.4187(11) 0.9438(10) 0.355(19) Uani 1 1 d . U . . .
F5 F 0.9181(16) 0.4535(7) 0.8197(18) 0.269(13) Uani 1 1 d . . . . .

loop_
_atom_site_aniso_label
_atom_site_aniso_U_11
_atom_site_aniso_U_22
_atom_site_aniso_U_33
_atom_site_aniso_U_23
_atom_site_aniso_U_13
_atom_site_aniso_U_12
C2 0.070(15) 0.084(17) 0.15(2) -0.009(17) -0.011(14) -0.009(13)
C6 0.086(15) 0.070(14) 0.069(14) -0.011(11) 0.042(11) 0.003(11)
C11 0.058(12) 0.058(14) 0.059(12) -0.016(11) 0.000(9) 0.010(10)
C14 0.22(4) 0.16(3) 0.14(3) -0.06(2) 0.11(3) -0.12(3)
C15 0.41(7) 0.13(3) 0.23(4) 0.05(3) -0.27(4) -0.09(4)
C17 0.060(12) 0.072(13) 0.064(12) 0.019(10) -0.008(9) -0.015(10)
C20 0.060(16) 0.085(18) 0.21(3) -0.065(19) 0.003(18) 0.003(13)
C22 0.070(15) 0.069(14) 0.062(13) -0.014(11) -0.012(12) -0.003(12)
C24 0.11(2) 0.11(2) 0.14(2) 0.031(17) 0.085(19) -0.023(17)
C27 0.11(2) 0.066(15) 0.113(19) -0.004(14) -0.054(16) 0.024(15)
C28 0.104(17) 0.035(10) 0.070(12) 0.001(9) -0.025(11) 0.007(11)
C35 0.20(3) 0.071(15) 0.051(13) -0.016(11) 0.009(16) 0.014(18)
C37 0.073(15) 0.056(12) 0.095(15) -0.010(11) 0.040(13) 0.013(11)
P2 0.096(5) 0.100(5) 0.089(5) 0.009(4) 0.026(4) 0.001(4)
F3 0.110(12) 0.132(13) 0.43(3) 0.092(16) 0.090(16) 0.064(11)
F4 0.23(2) 0.28(2) 0.124(13) 0.046(14) 0.011(13) 0.042(18)
F6 0.208(19) 0.107(12) 0.26(2) 0.032(13) 0.007(16) 0.021(13)
F7 0.33(3) 0.36(3) 0.138(14) 0.135(17) 0.124(17) 0.10(2)
F8 0.24(2) 0.116(12) 0.29(2) 0.004(13) 0.154(18) 0.056(13)
F9 0.184(16) 0.31(2) 0.088(10) 0.022(12) 0.043(10) 0.013(16)
F10 0.29(3) 0.31(3) 0.208(18) -0.143(19) -0.075(17) 0.15(2)
F11 0.105(12) 0.190(16) 0.246(18) -0.025(14) -0.077(12) -0.044(12)
F12 0.124(14) 0.207(18) 0.34(3) -0.035(18) -0.020(15) -0.089(14)
C1 0.127(18) 0.056(13) 0.035(11) -0.007(9) 0.016(11) -0.013(12)
C3 0.071(12) 0.043(11) 0.046(11) -0.010(9) 0.020(9) 0.005(10)
C4 0.101(16) 0.056(13) 0.067(13) -0.011(11) -0.050(11) 0.000(11)
C5 0.126(19) 0.044(12) 0.079(14) -0.001(11) 0.014(13) -0.028(12)
C7 0.057(12) 0.037(11) 0.092(14) -0.004(10) 0.047(10) 0.004(9)
C8 0.077(13) 0.081(16) 0.042(11) 0.040(11) 0.009(9) 0.019(12)
C9 0.072(13) 0.054(12) 0.044(10) -0.012(9) -0.005(9) 0.004(10)
C12 0.050(12) 0.040(12) 0.116(17) -0.027(12) 0.019(11) -0.003(9)
C19 0.118(18) 0.034(10) 0.059(11) -0.004(9) 0.039(12) -0.002(12)
C21 0.099(19) 0.110(19) 0.043(11) -0.016(11) 0.047(12) -0.028(15)
C23 0.11(2) 0.086(18) 0.106(19) 0.006(14) 0.044(17) 0.015(16)
C25 0.103(18) 0.079(15) 0.052(12) -0.023(11) 0.016(12) 0.027(14)
C26 0.16(3) 0.065(15) 0.090(17) 0.012(13) 0.012(18) -0.025(18)
C29 0.069(14) 0.044(11) 0.068(12) -0.026(10) 0.035(11) -0.012(10)
C30 0.037(11) 0.048(11) 0.070(12) 0.010(9) 0.017(10) 0.011(9)
C31 0.041(12) 0.058(12) 0.138(17) -0.024(12) 0.049(12) 0.001(10)
C34 0.037(12) 0.096(15) 0.122(17) -0.073(14) 0.030(12) -0.002(11)
C36 0.043(13) 0.093(17) 0.141(19) -0.026(15) 0.015(12) 0.023(12)
C38 0.034(12) 0.108(18) 0.15(2) -0.033(16) 0.018(13) 0.016(13)
C39 0.044(12) 0.114(17) 0.087(15) 0.013(13) 0.049(11) 0.013(12)
C40 0.085(16) 0.077(14) 0.059(12) -0.016(10) -0.022(12) -0.006(12)
C41 0.059(13) 0.070(12) 0.028(9) 0.002(9) -0.007(9) 0.014(10)
C42 0.064(14) 0.048(11) 0.071(13) 0.025(10) -0.016(11) 0.016(11)
N1 0.068(10) 0.040(9) 0.063(10) -0.015(7) 0.038(8) 0.006(7)
N2 0.044(9) 0.050(9) 0.071(10) -0.014(7) -0.013(7) 0.007(7)
N3 0.070(10) 0.019(7) 0.059(9) -0.005(7) 0.011(8) -0.002(8)
N4 0.071(11) 0.038(8) 0.076(10) -0.020(7) -0.016(9) 0.006(8)
N5 0.031(8) 0.051(9) 0.057(8) -0.020(7) 0.011(7) -0.005(7)
N6 0.058(9) 0.041(8) 0.054(8) -0.007(7) -0.004(7) -0.009(8)
N7 0.111(15) 0.053(11) 0.141(16) -0.024(11) 0.018(12) 0.014(10)
N8 0.134(16) 0.073(12) 0.108(15) -0.027(11) 0.002(12) 0.041(12)
P1 0.091(5) 0.066(4) 0.124(6) 0.003(4) 0.015(4) 0.004(4)
Ru1 0.0550(10) 0.0493(9) 0.0720(10) -0.0074(8) 0.0056(7) 0.0003(9)
F1 0.132(12) 0.137(12) 0.234(16) 0.028(11) 0.090(12) 0.057(10)
F2 0.30(3) 0.67(5) 0.075(11) -0.121(19) -0.012(13) 0.23(3)
F5 0.161(18) 0.191(19) 0.40(3) 0.15(2) -0.066(19) -0.035(15)

loop_
_atom_type_symbol
_atom_type_description
_atom_type_scat_dispersion_real
_atom_type_scat_dispersion_imag
_atom_type_scat_source
C C 0.0033 0.0016 'International Tables Vol C Tables 4.2.6.8 and 6.1.1.4'
H H 0.0000 0.0000 'International Tables Vol C Tables 4.2.6.8 and 6.1.1.4'
N N 0.0061 0.0033 'International Tables Vol C Tables 4.2.6.8 and 6.1.1.4'
O O 0.0106 0.0060 'International Tables Vol C Tables 4.2.6.8 and 6.1.1.4'
P P 0.1023 0.0942 'International Tables Vol C Tables 4.2.6.8 and 6.1.1.4'
Ru Ru -1.2594 0.8363 'International Tables Vol C Tables 4.2.6.8 and 6.1.1.4'
F F 0.0171 0.0103 'International Tables Vol C Tables 4.2.6.8 and 6.1.1.4'

loop_
_geom_angle_atom_site_label_1
_geom_angle_atom_site_label_2
_geom_angle_atom_site_label_3
_geom_angle
_geom_angle_site_symmetry_1
_geom_angle_site_symmetry_3
_geom_angle_publ_flag
C1 C2 C3 121(2) . . ?
C5 C6 C7 120.6(18) . . ?
N1 C11 C4 125.5(16) . . ?
N1 C11 C12 117.1(16) . . ?
C4 C11 C12 117.4(18) . . ?
C15 C14 N7 92(3) . . ?
O1 C15 C14 101(3) . . ?
C18 C17 N8 140(2) . . ?
C18 C17 O2 47.0(12) . . ?
N8 C17 O2 105.3(17) . . ?
C17 C18 O2 91(3) . . ?
C21 C20 C19 117(2) . . ?
C23 C22 C21 121(2) . . ?
C23 C22 C29 125(2) . . ?
C21 C22 C29 114.2(18) . . ?
C23 C24 C25 130(2) . . ?
C26 C27 C28 127(2) . . ?
N4 C28 C27 115.9(19) . . ?
C32 C33 C34 124(2) . . ?
C34 C35 C36 118.5(18) . . ?
C41 C37 C38 115.2(18) . . ?
C41 C37 C36 118.5(19) . . ?
C38 C37 C36 126.2(19) . . ?
C18 O2 C17 42.1(17) . . ?
F7 P2 F8 83.0(11) . . ?
F7 P2 F9 176.8(12) . . ?
F8 P2 F9 93.8(10) . . ?
F7 P2 F11 92.1(13) . . ?
F8 P2 F11 85.5(11) . . ?
F9 P2 F11 88.3(10) . . ?
F7 P2 F12 89.8(13) . . ?
F8 P2 F12 93.4(12) . . ?
F9 P2 F12 89.7(11) . . ?
F11 P2 F12 177.7(12) . . ?
F7 P2 F10 88.4(12) . . ?
F8 P2 F10 170.9(11) . . ?
F9 P2 F10 94.8(12) . . ?
F11 P2 F10 91.9(13) . . ?
F12 P2 F10 89.5(13) . . ?
N1 C1 C2 123.9(19) . . ?
C4 C3 N7 125.0(17) . . ?
C4 C3 C2 115.7(17) . . ?
N7 C3 C2 119.1(17) . . ?
C3 C4 C11 117.7(18) . . ?
C3 C4 C5 123.3(17) . . ?
C11 C4 C5 118.7(16) . . ?
C6 C5 C4 122.3(17) . . ?
C12 C7 C6 116.5(16) . . ?
C12 C7 C8 118.9(16) . . ?
C6 C7 C8 124.4(17) . . ?
N8 C8 C9 127.8(17) . . ?
N8 C8 C7 115.1(19) . . ?
C9 C8 C7 116.1(15) . . ?
C8 C9 C10 119.3(15) . . ?
N2 C10 C9 127.3(16) . . ?
N2 C12 C7 117.6(17) . . ?
N2 C12 C11 118.2(17) . . ?
C7 C12 C11 124.2(16) . . ?
N3 C19 C20 119.3(16) . . ?
C20 C21 C22 124(2) . . ?
C24 C23 C22 114(2) . . ?
C30 C25 C26 125(2) . . ?
C30 C25 C24 112.5(19) . . ?
C26 C25 C24 123(2) . . ?
C25 C26 C27 112(2) . . ?
N3 C29 C30 121.2(16) . . ?
N3 C29 C22 125.2(17) . . ?
C30 C29 C22 112.9(17) . . ?
C25 C30 C29 125.2(18) . . ?
C25 C30 N4 123.0(16) . . ?
C29 C30 N4 111.3(16) . . ?
N5 C31 C32 122.1(16) . . ?
C33 C32 C31 117(2) . . ?
C35 C34 C42 127(2) . . ?
C35 C34 C33 121(2) . . ?
C42 C34 C33 111.3(18) . . ?
C35 C36 C37 119.9(18) . . ?
C39 C38 C37 122.0(18) . . ?
C40 C39 C38 113(2) . . ?
C39 C40 N6 131.8(18) . . ?
C37 C41 N6 126.3(17) . . ?
C37 C41 C42 121.0(17) . . ?
N6 C41 C42 112.7(16) . . ?
N5 C42 C34 129.3(17) . . ?
N5 C42 C41 116.0(16) . . ?
C34 C42 C41 114.7(17) . . ?
C1 N1 C11 115.3(15) . . ?
C1 N1 Ru1 131.4(13) . . ?
C11 N1 Ru1 113.3(11) . . ?
C10 N2 C12 120.3(16) . . ?
C10 N2 Ru1 128.5(12) . . ?
C12 N2 Ru1 111.2(11) . . ?
C19 N3 C29 119.4(15) . . ?
C19 N3 Ru1 127.8(12) . . ?
C29 N3 Ru1 112.7(12) . . ?
C28 N4 C30 117.7(15) . . ?
C28 N4 Ru1 127.2(13) . . ?
C30 N4 Ru1 114.4(11) . . ?
C31 N5 C42 115.8(14) . . ?
C31 N5 Ru1 128.2(12) . . ?
C42 N5 Ru1 116.1(12) . . ?
C41 N6 C40 111.7(15) . . ?
C41 N6 Ru1 115.8(11) . . ?
C40 N6 Ru1 132.3(12) . . ?
C3 N7 C14 122.3(18) . . ?
C8 N8 C17 123.0(16) . . ?
F2 P1 F3 85.8(12) . . ?
F2 P1 F6 104.5(16) . . ?
F3 P1 F6 89.6(10) . . ?
F2 P1 F5 95.7(17) . . ?
F3 P1 F5 93.2(11) . . ?
F6 P1 F5 159.8(13) . . ?
F2 P1 F4 174.2(16) . . ?
F3 P1 F4 98.4(12) . . ?
F6 P1 F4 79.6(11) . . ?
F5 P1 F4 80.1(12) . . ?
F2 P1 F1 90.5(10) . . ?
F3 P1 F1 175.9(11) . . ?
F6 P1 F1 89.7(10) . . ?
F5 P1 F1 88.8(10) . . ?
F4 P1 F1 85.4(10) . . ?
N3 Ru1 N4 79.5(6) . . ?
N3 Ru1 N6 176.4(5) . . ?
N4 Ru1 N6 97.9(6) . . ?
N3 Ru1 N5 98.7(5) . . ?
N4 Ru1 N5 93.7(5) . . ?
N6 Ru1 N5 78.9(5) . . ?
N3 Ru1 N1 87.6(4) . . ?
N4 Ru1 N1 93.4(5) . . ?
N6 Ru1 N1 95.1(5) . . ?
N5 Ru1 N1 171.3(5) . . ?
N3 Ru1 N2 94.5(5) . . ?
N4 Ru1 N2 171.5(5) . . ?
N6 Ru1 N2 88.3(5) . . ?
N5 Ru1 N2 93.2(5) . . ?
N1 Ru1 N2 80.3(5) . . ?

loop_
_geom_bond_atom_site_label_1
_geom_bond_atom_site_label_2
_geom_bond_distance
_geom_bond_site_symmetry_2
_geom_bond_publ_flag
C2 C1 1.29(2) . ?
C2 C3 1.44(2) . ?
C6 C5 1.30(2) . ?
C6 C7 1.47(2) . ?
C11 N1 1.336(19) . ?
C11 C4 1.37(2) . ?
C11 C12 1.45(2) . ?
C14 C15 1.48(6) . ?
C14 N7 1.72(3) . ?
C15 O1 1.40(3) . ?
C17 C18 1.35(3) . ?
C17 N8 1.48(2) . ?
C17 O2 2.02(3) . ?
C18 O2 1.477(19) . ?
C20 C21 1.33(3) . ?
C20 C19 1.63(3) . ?
C22 C23 1.35(2) . ?
C22 C21 1.40(3) . ?
C22 C29 1.53(2) . ?
C24 C23 1.24(3) . ?
C24 C25 1.51(3) . ?
C27 C26 1.43(3) . ?
C27 C28 1.45(3) . ?
C28 N4 1.41(2) . ?
C33 C32 1.25(2) . ?
C33 C34 1.39(2) . ?
C35 C34 1.32(3) . ?
C35 C36 1.46(3) . ?
C37 C41 1.34(2) . ?
C37 C38 1.44(2) . ?
C37 C36 1.45(2) . ?
P2 F7 1.515(15) . ?
P2 F8 1.543(16) . ?
P2 F9 1.539(14) . ?
P2 F11 1.545(15) . ?
P2 F12 1.561(15) . ?
P2 F10 1.576(18) . ?
F3 P1 1.489(14) . ?
F4 P1 1.582(17) . ?
F6 P1 1.523(18) . ?
C1 N1 1.290(18) . ?
C3 C4 1.31(2) . ?
C3 N7 1.373(19) . ?
C4 C5 1.56(2) . ?
C7 C12 1.45(2) . ?
C7 C8 1.49(2) . ?
C8 N8 1.30(2) . ?
C8 C9 1.34(2) . ?
C9 C10 1.40(2) . ?
C10 N2 1.239(17) . ?
C12 N2 1.377(18) . ?
C19 N3 1.32(2) . ?
C25 C30 1.36(2) . ?
C25 C26 1.38(3) . ?
C29 N3 1.337(19) . ?
C29 C30 1.36(2) . ?
C30 N4 1.405(19) . ?
C31 N5 1.257(18) . ?
C31 C32 1.44(2) . ?
C34 C42 1.34(2) . ?
C38 C39 1.38(2) . ?
C39 C40 1.29(2) . ?
C40 N6 1.36(2) . ?
C41 N6 1.345(18) . ?
C41 C42 1.56(2) . ?
C42 N5 1.30(2) . ?
N1 Ru1 2.099(12) . ?
N2 Ru1 2.096(12) . ?
N3 Ru1 2.006(13) . ?
N4 Ru1 2.025(14) . ?
N5 Ru1 2.084(11) . ?
N6 Ru1 2.089(13) . ?
P1 F2 1.459(15) . ?
P1 F5 1.546(19) . ?
P1 F1 1.598(14) . ?
